data_4060486
loop_
_publ_author_name
'Vojtech Jancik'
'Leslie W. Pineda'
'A. Claudia St\"uckl'
'Herbert W. Roesky'
'Regine Herbst-Irmer'

_journal_name_full Organometallics
_journal_paper_doi 10.1021/om049419e
_journal_year 2005
_chemical_formula_sum 'C31 H25 Cl3 Ir N5 O2'
_chemical_formula_weight 798.11
_space_group_IT_number 14
_symmetry_cell_setting monoclinic
_symmetry_space_group_name_Hall '-P 2ybc'
_symmetry_space_group_name_H-M 'P 1 21/c 1'
_cell_angle_alpha 90.00
_cell_angle_beta 101.0232(16)
_cell_angle_gamma 90.00
_cell_formula_units_Z 4
_cell_length_a 11.8006(5)
_cell_length_b 12.8199(4)
_cell_length_c 20.4841(8)
_cell_measurement_temperature 293(2)
_cell_volume 3041.7(2)
_diffrn_ambient_temperature 293(2)
_exptl_crystal_density_diffrn 1.743
_cod_depositor_comments
;
The following automatic conversions were performed:
'_symmetry_cell_setting' value 'MONOCLINIC' changed to 'monoclinic'
according to '/home/saulius/struct/CIF-dictionaries/cif_core.dic'
dictionary named 'cif_core.dic' version 2.4.1 from 2010-06-29.

Automatic conversion script
Id: cif_fix_enum 1527 2010-12-29 10:47:43Z saulius 
;
_cod_original_sg_symbol_H-M 'P 21/c'
_cod_database_code 4060486

loop_
_symmetry_equiv_pos_as_xyz
'x, y, z'
'-x, y+1/2, -z+1/2'
'-x, -y, -z'
'x, -y-1/2, z-1/2'

loop_
_atom_site_label
_atom_site_type_symbol
_atom_site_fract_x
_atom_site_fract_y
_atom_site_fract_z
_atom_site_U_iso_or_equiv
_atom_site_adp_type
_atom_site_occupancy
_atom_site_symmetry_multiplicity
_atom_site_calc_flag
_atom_site_refinement_flags
_atom_site_disorder_assembly
_atom_site_disorder_group
Ir1 Ir 0.008380(18) 0.303787(14) 0.131143(9) 0.04295(8) Uani 1 1 d . . .
O1 O 0.1164(3) 0.4379(2) 0.16053(17) 0.0463(9) Uani 1 1 d . . .
O2 O 0.2976(3) 0.4853(3) 0.1960(2) 0.0620(11) Uani 1 1 d . . .
N2 N 0.0524(4) 0.3114(3) 0.0400(2) 0.0444(10) Uani 1 1 d . . .
N3 N -0.0257(4) 0.3651(3) -0.0062(2) 0.0447(10) Uani 1 1 d . . .
N4 N -0.0541(4) 0.2978(3) 0.2160(2) 0.0476(11) Uani 1 1 d . . .
N5 N -0.1260(4) 0.2170(3) 0.2208(2) 0.0505(11) Uani 1 1 d . . .
N1 N 0.1664(4) 0.2391(3) 0.1836(2) 0.0471(10) Uani 1 1 d . . .
C13 C 0.1359(5) 0.2827(4) 0.0096(3) 0.0509(14) Uani 1 1 d . . .
H13 H 0.2007 0.2451 0.0296 0.061 Uiso 1 1 calc R . .
C12 C 0.1146(6) 0.3163(4) -0.0568(3) 0.0554(15) Uani 1 1 d . . .
C11 C 0.0129(5) 0.3686(4) -0.0645(3) 0.0539(15) Uani 1 1 d . . .
H11 H -0.0242 0.4014 -0.1033 0.065 Uiso 1 1 calc R . .
C29 C 0.1869(7) 0.2996(5) -0.1090(3) 0.0733(19) Uani 1 1 d . . .
H29A H 0.1603 0.2386 -0.1345 0.110 Uiso 1 1 calc R . .
H29B H 0.2661 0.2903 -0.0878 0.110 Uiso 1 1 calc R . .
H29C H 0.1802 0.3592 -0.1378 0.110 Uiso 1 1 calc R . .
C14 C -0.1285(4) 0.3991(4) 0.0141(2) 0.0431(12) Uani 1 1 d . . .
C19 C -0.2158(5) 0.4482(4) -0.0303(3) 0.0565(15) Uani 1 1 d . . .
H19 H -0.2091 0.4599 -0.0743 0.068 Uiso 1 1 calc R . .
C18 C -0.3121(6) 0.4787(5) -0.0072(3) 0.0685(18) Uani 1 1 d . . .
H18 H -0.3720 0.5121 -0.0357 0.082 Uiso 1 1 calc R . .
C17 C -0.3208(5) 0.4607(5) 0.0572(3) 0.0697(17) Uani 1 1 d . . .
H17 H -0.3865 0.4822 0.0723 0.084 Uiso 1 1 calc R . .
C16 C -0.2324(5) 0.4102(5) 0.1007(3) 0.0584(15) Uani 1 1 d . . .
H16 H -0.2406 0.3977 0.1443 0.070 Uiso 1 1 calc R . .
C15 C -0.1319(5) 0.3782(4) 0.0802(3) 0.0469(13) Uani 1 1 d . . .
C22 C -0.0508(5) 0.3551(4) 0.2707(3) 0.0484(13) Uani 1 1 d . . .
H22 H -0.0076 0.4157 0.2805 0.058 Uiso 1 1 calc R . .
C21 C -0.1210(5) 0.3117(4) 0.3111(3) 0.0526(14) Uani 1 1 d . . .
C20 C -0.1673(5) 0.2233(5) 0.2779(3) 0.0583(15) Uani 1 1 d . . .
H20 H -0.2178 0.1766 0.2921 0.070 Uiso 1 1 calc R . .
C30 C -0.1382(6) 0.3519(5) 0.3775(3) 0.0700(18) Uani 1 1 d . . .
H30A H -0.1893 0.4108 0.3709 0.105 Uiso 1 1 calc R . .
H30B H -0.0652 0.3726 0.4034 0.105 Uiso 1 1 calc R . .
H30C H -0.1712 0.2979 0.4004 0.105 Uiso 1 1 calc R . .
C23 C -0.1437(5) 0.1459(4) 0.1655(3) 0.0509(14) Uani 1 1 d . . .
C28 C -0.2149(6) 0.0595(4) 0.1643(3) 0.0670(17) Uani 1 1 d . . .
H28 H -0.2535 0.0457 0.1990 0.080 Uiso 1 1 calc R . .
C27 C -0.2261(7) -0.0050(5) 0.1099(4) 0.078(2) Uani 1 1 d . . .
H27 H -0.2736 -0.0634 0.1070 0.094 Uiso 1 1 calc R . .
C26 C -0.1673(6) 0.0164(5) 0.0597(4) 0.078(2) Uani 1 1 d . . .
H26 H -0.1746 -0.0285 0.0234 0.094 Uiso 1 1 calc R . .
C25 C -0.0976(6) 0.1033(4) 0.0620(3) 0.0649(17) Uani 1 1 d . . .
H25 H -0.0592 0.1163 0.0272 0.078 Uiso 1 1 calc R . .
C24 C -0.0841(5) 0.1716(4) 0.1152(3) 0.0480(13) Uani 1 1 d . . .
C10 C 0.2210(5) 0.4197(4) 0.1879(2) 0.0479(13) Uani 1 1 d . . .
C1 C 0.2482(5) 0.3063(4) 0.2097(2) 0.0427(12) Uani 1 1 d . . .
C9 C 0.1829(6) 0.1347(5) 0.1959(3) 0.0655(17) Uani 1 1 d . . .
H9 H 0.1258 0.0882 0.1765 0.079 Uiso 1 1 calc R . .
C8 C 0.2793(6) 0.0967(5) 0.2352(3) 0.0661(17) Uani 1 1 d . . .
H8 H 0.2881 0.0252 0.2419 0.079 Uiso 1 1 calc R . .
C7 C 0.3643(6) 0.1639(5) 0.2654(3) 0.0625(16) Uani 1 1 d . . .
C2 C 0.3510(5) 0.2739(5) 0.2537(3) 0.0513(13) Uani 1 1 d . . .
C3 C 0.4372(5) 0.3418(5) 0.2857(3) 0.0669(17) Uani 1 1 d . . .
H3 H 0.4305 0.4132 0.2776 0.080 Uiso 1 1 calc R . .
C4 C 0.5303(6) 0.3040(6) 0.3284(4) 0.088(2) Uani 1 1 d . . .
H4 H 0.5840 0.3504 0.3515 0.105 Uiso 1 1 calc R . .
C5 C 0.5469(7) 0.1972(7) 0.3382(4) 0.091(3) Uani 1 1 d . . .
H5 H 0.6138 0.1729 0.3655 0.109 Uiso 1 1 calc R . .
C6 C 0.4673(6) 0.1294(6) 0.3087(3) 0.077(2) Uani 1 1 d . . .
H6 H 0.4791 0.0584 0.3165 0.093 Uiso 1 1 calc R . .
C01 C -0.4749(8) 0.1774(7) 0.0726(4) 0.106(3) Uani 1 1 d . . .
H01 H -0.3936 0.1560 0.0823 0.159 Uiso 1 1 calc R . .
Cl1 Cl -0.5593(4) 0.0689(3) 0.0787(2) 0.2110(17) Uani 1 1 d . . .
Cl2 Cl -0.5040(4) 0.2281(3) -0.00393(16) 0.1897(16) Uani 1 1 d . . .
Cl3 Cl -0.4961(4) 0.2654(4) 0.13092(17) 0.232(3) Uani 1 1 d . . .

loop_
_atom_site_aniso_label
_atom_site_aniso_U_11
_atom_site_aniso_U_22
_atom_site_aniso_U_33
_atom_site_aniso_U_23
_atom_site_aniso_U_13
_atom_site_aniso_U_12
Ir1 0.04679(14) 0.04282(13) 0.03817(12) 0.00434(9) 0.00543(8) -0.00145(9)
O1 0.041(2) 0.0386(18) 0.056(2) 0.0039(15) 0.0017(17) -0.0043(15)
O2 0.054(3) 0.057(2) 0.071(3) -0.001(2) 0.002(2) -0.009(2)
N2 0.049(3) 0.046(2) 0.037(2) 0.0032(18) 0.007(2) 0.000(2)
N3 0.051(3) 0.044(2) 0.037(2) 0.0017(18) 0.004(2) -0.007(2)
N4 0.051(3) 0.048(3) 0.044(3) 0.0032(19) 0.011(2) -0.005(2)
N5 0.054(3) 0.054(3) 0.042(3) 0.006(2) 0.004(2) -0.009(2)
N1 0.052(3) 0.046(2) 0.043(2) 0.008(2) 0.009(2) 0.005(2)
C13 0.054(4) 0.047(3) 0.054(3) 0.003(2) 0.015(3) 0.000(2)
C12 0.070(4) 0.049(3) 0.052(3) -0.006(2) 0.024(3) -0.011(3)
C11 0.073(4) 0.049(3) 0.039(3) -0.002(2) 0.008(3) -0.010(3)
C29 0.091(5) 0.074(4) 0.061(4) -0.003(3) 0.030(4) -0.005(4)
C14 0.038(3) 0.044(3) 0.045(3) -0.002(2) 0.002(2) -0.013(2)
C19 0.058(4) 0.052(3) 0.053(3) 0.006(3) -0.007(3) -0.005(3)
C18 0.052(4) 0.072(4) 0.072(4) 0.005(3) -0.012(3) 0.006(3)
C17 0.051(4) 0.080(4) 0.078(5) 0.003(4) 0.013(3) 0.005(3)
C16 0.048(4) 0.069(4) 0.058(4) 0.003(3) 0.010(3) 0.001(3)
C15 0.044(3) 0.044(3) 0.050(3) 0.003(2) 0.004(2) -0.010(2)
C22 0.055(4) 0.050(3) 0.040(3) 0.003(2) 0.007(3) 0.001(3)
C21 0.052(3) 0.064(3) 0.041(3) 0.006(3) 0.007(3) 0.007(3)
C20 0.057(4) 0.071(4) 0.050(3) 0.014(3) 0.017(3) -0.003(3)
C30 0.082(5) 0.080(4) 0.051(4) 0.009(3) 0.020(3) 0.008(4)
C23 0.055(4) 0.048(3) 0.045(3) 0.008(2) 0.000(3) -0.006(3)
C28 0.074(4) 0.056(3) 0.070(4) 0.015(3) 0.010(3) -0.013(3)
C27 0.092(6) 0.051(4) 0.087(5) -0.004(3) 0.008(4) -0.013(4)
C26 0.094(6) 0.061(4) 0.075(5) -0.016(3) 0.006(4) -0.008(4)
C25 0.081(5) 0.054(3) 0.056(4) -0.002(3) 0.004(3) -0.012(3)
C24 0.055(4) 0.041(3) 0.044(3) 0.000(2) -0.001(3) -0.002(2)
C10 0.053(4) 0.053(3) 0.038(3) -0.002(2) 0.012(2) 0.004(3)
C1 0.044(3) 0.051(3) 0.035(3) 0.001(2) 0.012(2) 0.006(3)
C9 0.075(5) 0.056(4) 0.065(4) 0.013(3) 0.011(3) 0.005(3)
C8 0.071(4) 0.052(3) 0.075(4) 0.014(3) 0.014(4) 0.011(3)
C7 0.072(4) 0.070(4) 0.048(3) 0.014(3) 0.018(3) 0.021(3)
C2 0.044(3) 0.072(3) 0.040(3) -0.002(3) 0.012(2) 0.010(3)
C3 0.050(4) 0.081(4) 0.064(4) 0.002(3) -0.002(3) 0.013(3)
C4 0.057(4) 0.123(7) 0.075(5) -0.016(4) -0.009(4) 0.012(4)
C5 0.066(5) 0.128(7) 0.077(5) 0.018(5) 0.010(4) 0.038(5)
C6 0.065(5) 0.095(5) 0.074(5) 0.023(4) 0.018(4) 0.027(4)
C01 0.084(6) 0.142(8) 0.093(6) 0.003(5) 0.022(5) 0.005(5)
Cl1 0.254(4) 0.136(3) 0.246(4) 0.028(3) 0.055(4) -0.044(3)
Cl2 0.253(4) 0.201(3) 0.103(2) 0.027(2) 0.006(2) -0.037(3)
Cl3 0.299(7) 0.265(5) 0.184(4) -0.099(4) 0.173(5) -0.133(5)

loop_
_geom_bond_atom_site_label_1
_geom_bond_atom_site_label_2
_geom_bond_distance
_geom_bond_site_symmetry_2
_geom_bond_publ_flag
Ir1 C24 2.009(5) . ?
Ir1 N4 2.015(5) . ?
Ir1 C15 2.019(5) . ?
Ir1 N2 2.034(4) . ?
Ir1 N1 2.134(4) . ?
Ir1 O1 2.157(3) . ?
O1 C10 1.276(6) . ?
O2 C10 1.223(6) . ?
N2 C13 1.314(7) . ?
N2 N3 1.372(6) . ?
N3 C11 1.358(7) . ?
N3 C14 1.423(6) . ?
N4 C22 1.334(7) . ?
N4 N5 1.354(6) . ?
N5 C20 1.352(7) . ?
N5 C23 1.438(7) . ?
N1 C1 1.328(7) . ?
N1 C9 1.369(7) . ?
C13 C12 1.402(8) . ?
C12 C11 1.358(8) . ?
C12 C29 1.505(8) . ?
C14 C15 1.387(7) . ?
C14 C19 1.388(7) . ?
C19 C18 1.369(8) . ?
C18 C17 1.363(9) . ?
C17 C16 1.395(8) . ?
C16 C15 1.395(8) . ?
C22 C21 1.394(8) . ?
C21 C20 1.379(8) . ?
C21 C30 1.504(8) . ?
C23 C28 1.388(8) . ?
C23 C24 1.393(8) . ?
C28 C27 1.375(9) . ?
C27 C26 1.374(10) . ?
C26 C25 1.380(9) . ?
C25 C24 1.384(7) . ?
C10 C1 1.537(7) . ?
C1 C2 1.427(7) . ?
C9 C8 1.352(8) . ?
C8 C7 1.376(9) . ?
C7 C6 1.432(9) . ?
C7 C2 1.434(8) . ?
C2 C3 1.403(9) . ?
C3 C4 1.355(9) . ?
C4 C5 1.393(9) . ?
C5 C6 1.336(10) . ?
C01 Cl2 1.672(9) . ?
C01 Cl3 1.696(9) . ?
C01 Cl1 1.728(9) . ?
